data_2243435
loop_
_publ_author_name
'Fortes, A. Dominic'

_publ_section_title
;
 Phenol hemihydrate: redetermination of the crystal structure by neutron
 powder diffraction, Hirshfeld surface analysis and characterization of
 the thermal expansion
;
_journal_issue 7
_journal_name_full 'Acta Crystallographica Section E'
_journal_page_first 1062
_journal_page_last 1069
_journal_paper_doi 10.1107/S2056989020007719
_journal_volume 76
_journal_year 2020
_chemical_formula_moiety '2(C6 H6 O), H2 O'
_chemical_formula_sum 'C12 H14 O3'
_chemical_name_common 'phenol hemihydrate'
_space_group_IT_number 60
_space_group_name_Hall '-P 2n 2ab'
_space_group_name_H-M_alt 'P b c n'
_symmetry_cell_setting orthorhombic
_symmetry_Int_Tables_number 60
_symmetry_space_group_name_Hall '-P 2n 2ab'
_symmetry_space_group_name_H-M 'P b c n'
_audit_creation_date 2020-05-16
_audit_creation_method 'Materials Studio'
_cell_angle_alpha 90.0000
_cell_angle_beta 90.0000
_cell_angle_gamma 90.0000
_cell_formula_units_Z 4
_cell_length_a 13.0747
_cell_length_b 10.9656
_cell_length_c 7.5822
_cell_volume 1087.075
_cod_data_source_file wm5564sup3.txt
_cod_data_source_block phenol_hemihydrate_PBE+MBD
_cod_database_code 2243435

loop_
_symmetry_equiv_pos_as_xyz
x,y,z
-x+1/2,-y+1/2,z+1/2
-x,y,-z+1/2
x+1/2,-y+1/2,-z
-x,-y,-z
x+1/2,y+1/2,-z+1/2
x,-y,z+1/2
-x+1/2,y+1/2,z

loop_
_atom_site_label
_atom_site_type_symbol
_atom_site_fract_x
_atom_site_fract_y
_atom_site_fract_z
_atom_site_U_iso_or_equiv
_atom_site_adp_type
_atom_site_occupancy
C1 C 0.76047 0.53571 0.36951 0.01500 Uiso 1.00
H2 H 0.72268 0.45883 0.30608 0.02500 Uiso 1.00
C3 C 0.86662 0.54559 0.36337 0.01500 Uiso 1.00
H4 H 0.91004 0.47628 0.29260 0.02500 Uiso 1.00
C5 C 0.91633 0.64229 0.44637 0.01500 Uiso 1.00
H6 H 0.99935 0.64979 0.44182 0.02500 Uiso 1.00
C7 C 0.85861 0.72904 0.53678 0.01500 Uiso 1.00
H8 H 0.89679 0.80410 0.60406 0.02500 Uiso 1.00
C9 C 0.75242 0.72089 0.54307 0.01500 Uiso 1.00
H10 H 0.70715 0.78901 0.61272 0.02500 Uiso 1.00
C11 C 0.70358 0.62426 0.45833 0.01500 Uiso 1.00
O12 O 0.59838 0.61903 0.46731 0.01500 Uiso 1.00
H13 H 0.56994 0.55871 0.37948 0.02500 Uiso 1.00
H14 H 0.53765 0.58327 0.66222 0.02500 Uiso 1.00
O1 O 0.50000 0.46816 0.25000 0.01500 Uiso 1.00
